data_2105983
loop_
_publ_author_name
'Lamberts, Kevin'
'M\"oller, Andreas'
'Englert, Ulli'

_publ_section_title
;
 Enantiopure and racemic alanine as bridging ligands in Ca and Mn chain
 polymers
;
_journal_coeditor_code GP5078
_journal_issue 6
_journal_name_full 'Acta Crystallographica Section B'
_journal_page_first 989
_journal_page_last 998
_journal_paper_doi 10.1107/S2052520614021398
_journal_volume 70
_journal_year 2014
_chemical_formula_moiety 'C6 H18 Mn N2 O6, 2(Cl), 2(H2 O)'
_chemical_formula_sum 'C6 H22 Cl2 Mn N2 O8'
_chemical_formula_weight 376.09
_space_group_crystal_system monoclinic
_space_group_IT_number 14
_space_group_name_Hall '-P 2ybc'
_space_group_name_H-M_alt 'P 1 21/c 1'
_symmetry_space_group_name_Hall '-P 2ybc'
_symmetry_space_group_name_H-M 'P 1 21/c 1'
_atom_sites_solution_hydrogens mixed
_audit_creation_method SHELXL-2013
_cell_angle_alpha 90
_cell_angle_beta 103.395(3)
_cell_angle_gamma 90
_cell_formula_units_Z 2
_cell_length_a 4.7294(9)
_cell_length_b 19.101(4)
_cell_length_c 9.0705(17)
_cell_measurement_temperature 100(2)
_cell_volume 797.1(3)
_computing_structure_refinement 'SHELXL-2013 (Sheldrick, 2013)'
_diffrn_ambient_temperature 100(2)
_diffrn_measured_fraction_theta_full 0.999
_diffrn_measured_fraction_theta_max 0.993
_diffrn_measurement_device_type 'Bruker APEX-II CCD'
_diffrn_measurement_method 'omega scans'
_diffrn_radiation_monochromator 'multilayer optics'
_diffrn_radiation_source microsource
_diffrn_radiation_type MoK\a
_diffrn_radiation_wavelength 0.71073
_diffrn_reflns_av_R_equivalents 0.0690
_diffrn_reflns_limit_h_max 5
_diffrn_reflns_limit_h_min -5
_diffrn_reflns_limit_k_max 23
_diffrn_reflns_limit_k_min -23
_diffrn_reflns_limit_l_max 11
_diffrn_reflns_limit_l_min -11
_diffrn_reflns_number 9455
_diffrn_reflns_theta_full 25.242
_diffrn_reflns_theta_max 26.520
_diffrn_reflns_theta_min 2.543
_exptl_absorpt_coefficient_mu 1.194
_exptl_absorpt_correction_T_max 0.7454
_exptl_absorpt_correction_T_min 0.5645
_exptl_absorpt_correction_type multi-scan
_exptl_absorpt_process_details SADABS
_exptl_crystal_colour colourless
_exptl_crystal_density_diffrn 1.567
_exptl_crystal_description needle
_exptl_crystal_F_000 390
_exptl_crystal_size_max 0.400
_exptl_crystal_size_mid 0.070
_exptl_crystal_size_min 0.070
_refine_diff_density_max 0.408
_refine_diff_density_min -0.277
_refine_ls_extinction_method none
_refine_ls_goodness_of_fit_ref 1.085
_refine_ls_hydrogen_treatment mixed
_refine_ls_matrix_type full
_refine_ls_number_parameters 110
_refine_ls_number_reflns 1637
_refine_ls_number_restraints 5
_refine_ls_restrained_S_all 1.085
_refine_ls_R_factor_all 0.0368
_refine_ls_R_factor_gt 0.0298
_refine_ls_shift/su_max 0.001
_refine_ls_shift/su_mean 0.000
_refine_ls_structure_factor_coef Fsqd
_refine_ls_weighting_details
;
 w=1/[\s^2^(Fo^2^)+(0.0300P)^2^]
 where P=(Fo^2^+2Fc^2^)/3
;
_refine_ls_weighting_scheme calc
_refine_ls_wR_factor_gt 0.0699
_refine_ls_wR_factor_ref 0.0735
_reflns_number_gt 1419
_reflns_number_total 1637
_reflns_threshold_expression 'I > 2\s(I)'
_cod_data_source_file gp5078sup1.cif
_cod_data_source_block 8
_cod_database_code 2105983
_cod_database_fobs_code 2105983
_shelx_space_group_comment
;
The symmetry employed for this shelxl refinement is uniquely defined
by the following loop, which should always be used as a source of
symmetry information in preference to the above space-group names.
They are only intended as comments.
;
_shelx_estimated_absorpt_t_min 0.647
_shelx_estimated_absorpt_t_max 0.921
_shelxl_version_number 20.13

loop_
_space_group_symop_operation_xyz
'x, y, z'
'-x, y+1/2, -z+1/2'
'-x, -y, -z'
'x, -y-1/2, z-1/2'

loop_
_atom_site_type_symbol
_atom_site_label
_atom_site_fract_x
_atom_site_fract_y
_atom_site_fract_z
_atom_site_U_iso_or_equiv
_atom_site_adp_type
_atom_site_calc_flag
_atom_site_occupancy
Cl Cl1 1.14813(11) 0.74272(3) 0.51100(5) 0.01587(15) Uani d 1
Mn Mn2 0.5000 0.5000 0.5000 0.00991(14) Uani d 1
O O1 0.8297(3) 0.57126(7) 0.46174(15) 0.0121(3) Uani d 1
O O2 1.1996(3) 0.56861(7) 0.34688(15) 0.0129(3) Uani d 1
C C1 0.9515(4) 0.58773(10) 0.3584(2) 0.0107(4) Uani d 1
C C2 0.7897(4) 0.63498(10) 0.2301(2) 0.0130(4) Uani d 1
H H2 0.9310 0.6685 0.2022 0.016 Uiso calc 1
C C3 0.6497(5) 0.59220(12) 0.0918(2) 0.0214(5) Uani d 1
H H3A 0.5091 0.5596 0.1179 0.032 Uiso calc 1
H H3B 0.7998 0.5658 0.0571 0.032 Uiso calc 1
H H3C 0.5497 0.6236 0.0108 0.032 Uiso calc 1
N N1 0.5649(4) 0.67528(9) 0.28562(19) 0.0124(4) Uani d 1
H H1A 0.455(4) 0.7014(10) 0.206(2) 0.015 Uiso d 1
H H1B 0.657(5) 0.7030(10) 0.369(2) 0.015 Uiso d 1
H H1C 0.432(4) 0.6477(10) 0.319(2) 0.015 Uiso d 1
O O1W 0.4853(3) 0.56036(8) 0.70187(17) 0.0162(3) Uani d 1
H H3D 0.344(4) 0.5809(11) 0.715(3) 0.019 Uiso d 1
H H3E 0.631(4) 0.5837(11) 0.728(3) 0.019 Uiso d 1
O O2W 0.9933(4) 0.63929(8) 0.76154(17) 0.0200(4) Uani d 1
H H4B 1.042(5) 0.6679(11) 0.836(2) 0.024 Uiso d 1
H H4A 0.995(5) 0.6641(11) 0.685(2) 0.024 Uiso d 1

loop_
_atom_site_aniso_label
_atom_site_aniso_U_11
_atom_site_aniso_U_22
_atom_site_aniso_U_33
_atom_site_aniso_U_12
_atom_site_aniso_U_13
_atom_site_aniso_U_23
Cl1 0.0181(3) 0.0150(3) 0.0133(3) -0.0032(2) 0.0011(2) -0.00158(19)
Mn2 0.0095(3) 0.0104(2) 0.0098(2) 0.00046(16) 0.00209(18) 0.00158(16)
O1 0.0110(7) 0.0136(7) 0.0116(7) -0.0014(6) 0.0028(6) 0.0012(6)
O2 0.0113(8) 0.0142(7) 0.0135(7) 0.0018(6) 0.0037(6) 0.0030(6)
C1 0.0104(11) 0.0097(9) 0.0110(10) -0.0026(8) 0.0001(8) -0.0032(8)
C2 0.0115(11) 0.0146(10) 0.0129(10) 0.0020(8) 0.0029(8) 0.0014(8)
C3 0.0245(13) 0.0257(12) 0.0120(11) 0.0058(10) 0.0004(9) -0.0011(9)
N1 0.0113(9) 0.0129(9) 0.0126(9) 0.0013(7) 0.0020(7) 0.0029(7)
O1W 0.0135(8) 0.0176(8) 0.0176(8) -0.0001(6) 0.0040(7) -0.0051(6)
O2W 0.0237(9) 0.0215(8) 0.0143(8) -0.0036(7) 0.0033(7) -0.0023(6)

loop_
_atom_type_symbol
_atom_type_description
_atom_type_scat_dispersion_real
_atom_type_scat_dispersion_imag
_atom_type_scat_source
C C 0.0033 0.0016 'International Tables Vol C Tables 4.2.6.8 and 6.1.1.4'
H H 0.0000 0.0000 'International Tables Vol C Tables 4.2.6.8 and 6.1.1.4'
N N 0.0061 0.0033 'International Tables Vol C Tables 4.2.6.8 and 6.1.1.4'
O O 0.0106 0.0060 'International Tables Vol C Tables 4.2.6.8 and 6.1.1.4'
Cl Cl 0.1484 0.1585 'International Tables Vol C Tables 4.2.6.8 and 6.1.1.4'
Mn Mn 0.3368 0.7283 'International Tables Vol C Tables 4.2.6.8 and 6.1.1.4'

loop_
_geom_angle_atom_site_label_1
_geom_angle_atom_site_label_2
_geom_angle_atom_site_label_3
_geom_angle_site_symmetry_1
_geom_angle_site_symmetry_3
_geom_angle
O1 Mn2 O1 3_666 . 180.00(5)
O1 Mn2 O1W 3_666 3_666 88.07(5)
O1 Mn2 O1W . 3_666 91.93(5)
O1 Mn2 O1W 3_666 . 91.93(5)
O1 Mn2 O1W . . 88.07(5)
O1W Mn2 O1W 3_666 . 180.0
O1 Mn2 O2 3_666 1_455 95.35(5)
O1 Mn2 O2 . 1_455 84.65(5)
O1W Mn2 O2 3_666 1_455 85.74(5)
O1W Mn2 O2 . 1_455 94.26(5)
O1 Mn2 O2 3_666 3_766 84.65(5)
O1 Mn2 O2 . 3_766 95.35(5)
O1W Mn2 O2 3_666 3_766 94.26(5)
O1W Mn2 O2 . 3_766 85.74(5)
O2 Mn2 O2 1_455 3_766 180.0
C1 O1 Mn2 . . 139.10(12)
C1 O2 Mn2 . 1_655 127.23(13)
O1 C1 O2 . . 126.27(18)
O1 C1 C2 . . 118.88(18)
O2 C1 C2 . . 114.84(17)
N1 C2 C3 . . 110.42(17)
N1 C2 C1 . . 108.53(16)
C3 C2 C1 . . 110.94(16)
N1 C2 H2 . . 109.0
C3 C2 H2 . . 109.0
C1 C2 H2 . . 109.0
C2 C3 H3A . . 109.5
C2 C3 H3B . . 109.5
H3A C3 H3B . . 109.5
C2 C3 H3C . . 109.5
H3A C3 H3C . . 109.5
H3B C3 H3C . . 109.5
C2 N1 H1A . . 109.2(14)
C2 N1 H1B . . 109.0(14)
H1A N1 H1B . . 113.1(18)
C2 N1 H1C . . 114.1(13)
H1A N1 H1C . . 105.0(19)
H1B N1 H1C . . 106(2)
Mn2 O1W H3D . . 125.0(17)
Mn2 O1W H3E . . 110.0(17)
H3D O1W H3E . . 112(2)
H4B O2W H4A . . 103(2)

loop_
_geom_bond_atom_site_label_1
_geom_bond_atom_site_label_2
_geom_bond_site_symmetry_2
_geom_bond_distance
Mn2 O1 3_666 2.1577(14)
Mn2 O1 . 2.1577(14)
Mn2 O1W 3_666 2.1785(15)
Mn2 O1W . 2.1785(15)
Mn2 O2 1_455 2.1795(14)
Mn2 O2 3_766 2.1795(14)
O1 C1 . 1.249(2)
O2 C1 . 1.256(2)
O2 Mn2 1_655 2.1795(14)
C1 C2 . 1.530(3)
C2 N1 . 1.492(3)
C2 C3 . 1.515(3)
C2 H2 . 1.0000
C3 H3A . 0.9800
C3 H3B . 0.9800
C3 H3C . 0.9800
N1 H1A . 0.930(15)
N1 H1B . 0.946(15)
N1 H1C . 0.922(15)
O1W H3D . 0.808(17)
O1W H3E . 0.810(18)
O2W H4B . 0.856(18)
O2W H4A . 0.839(18)
